data_1546699
loop_
_publ_author_name
'El Bourakadi, Khadija'
'El Bakri, Youness'
'Sebhaoui, Jihad'
'Rayni, Ibtissam'
'Essassi, El Mokhtar'
'Mague, Joel T.'

_publ_section_title
;
 1-(Prop-2-en-1-yl)-3-[(prop-2-en-1-yl)oxy]quinoxalin-2(1<i>H</i>)-one
;
_journal_coeditor_code SJ4106
_journal_issue 5
_journal_name_full IUCrData
_journal_page_first x170656
_journal_paper_doi 10.1107/S2414314617006563
_journal_volume 2
_journal_year 2017
_chemical_formula_iupac 'C14 H14 N2 O2'
_chemical_formula_moiety 'C14 H14 N2 O2'
_chemical_formula_sum 'C14 H14 N2 O2'
_chemical_formula_weight 242.27
_chemical_name_systematic
;
1-(Prop-2-en-1-yl)-3-[(prop-2-en-1-yl)oxy]quinoxalin-2(1<i>H</i>)-one
;
_space_group_crystal_system triclinic
_space_group_IT_number 2
_space_group_name_Hall '-P 1'
_space_group_name_H-M_alt 'P -1'
_symmetry_space_group_name_Hall '-P 1'
_symmetry_space_group_name_H-M 'P -1'
_atom_sites_solution_hydrogens difmap
_atom_sites_solution_primary direct
_atom_sites_solution_secondary difmap
_audit_creation_method SHELXL-2014/7
_cell_angle_alpha 114.214(3)
_cell_angle_beta 101.275(4)
_cell_angle_gamma 90.978(3)
_cell_formula_units_Z 2
_cell_length_a 8.4015(6)
_cell_length_b 9.0041(6)
_cell_length_c 9.1465(7)
_cell_measurement_reflns_used 4058
_cell_measurement_temperature 150(2)
_cell_measurement_theta_max 74.5349
_cell_measurement_theta_min 5.4009
_cell_volume 615.19(8)
_computing_cell_refinement
;
<i>SAINT</i> (Bruker, 2016)
;
_computing_data_collection
;
<i>APEX3</i> (Bruker, 2016)
;
_computing_data_reduction
;
<i>SAINT</i>  (Bruker, 2016)
;
_computing_molecular_graphics
;
<i>DIAMOND</i> (Brandenburg & Putz, 2012)
;
_computing_publication_material
;
<i>SHELXTL</i> (Sheldrick, 2008)
;
_computing_structure_refinement
;
<i>SHELXL2014</i> (Sheldrick, 2015<i>b</i>)
;
_computing_structure_solution
;
<i>SHELXT</i> (Sheldrick, 2015<i>a</i>)
;
_diffrn_ambient_temperature 150(2)
_diffrn_detector_area_resol_mean 10.4167
_diffrn_measured_fraction_theta_full 0.965
_diffrn_measured_fraction_theta_max 0.929
_diffrn_measurement_device_type 'Bruker D8 VENTURE PHOTON 100 CMOS'
_diffrn_measurement_method '\w scans'
_diffrn_radiation_monochromator mirror
_diffrn_radiation_type CuK\a
_diffrn_radiation_wavelength 1.54178
_diffrn_reflns_av_R_equivalents 0.0240
_diffrn_reflns_limit_h_max 10
_diffrn_reflns_limit_h_min -10
_diffrn_reflns_limit_k_max 10
_diffrn_reflns_limit_k_min -11
_diffrn_reflns_limit_l_max 10
_diffrn_reflns_limit_l_min -10
_diffrn_reflns_number 4854
_diffrn_reflns_theta_full 68.000
_diffrn_reflns_theta_max 74.528
_diffrn_reflns_theta_min 5.401
_exptl_absorpt_coefficient_mu 0.722
_exptl_absorpt_correction_T_max 0.97
_exptl_absorpt_correction_T_min 0.84
_exptl_absorpt_correction_type multi-scan
_exptl_absorpt_process_details
;
(<i>SADABS</i>; Bruker, 2016)
;
_exptl_crystal_colour colourless
_exptl_crystal_density_diffrn 1.308
_exptl_crystal_density_method 'not measured'
_exptl_crystal_description plate
_exptl_crystal_F_000 256
_exptl_crystal_size_max 0.188
_exptl_crystal_size_mid 0.166
_exptl_crystal_size_min 0.048
_refine_diff_density_max 0.197
_refine_diff_density_min -0.271
_refine_ls_extinction_method none
_refine_ls_goodness_of_fit_ref 1.063
_refine_ls_hydrogen_treatment refall
_refine_ls_matrix_type full
_refine_ls_number_parameters 219
_refine_ls_number_reflns 2344
_refine_ls_number_restraints 0
_refine_ls_restrained_S_all 1.063
_refine_ls_R_factor_all 0.0459
_refine_ls_R_factor_gt 0.0412
_refine_ls_shift/su_max 0.000
_refine_ls_shift/su_mean 0.000
_refine_ls_structure_factor_coef Fsqd
_refine_ls_weighting_details 'w=1/[\s^2^(Fo^2^)+(0.0580P)^2^+0.1639P] where P=(Fo^2^+2Fc^2^)/3'
_refine_ls_weighting_scheme calc
_refine_ls_wR_factor_gt 0.1040
_refine_ls_wR_factor_ref 0.1122
_reflns_number_gt 2090
_reflns_number_total 2344
_reflns_threshold_expression 'I > 2\s(I)'
_cod_data_source_file sj4106sup1.cif
_cod_data_source_block I
_cod_database_code 1546699
_shelx_space_group_comment
;
The symmetry employed for this shelxl refinement is uniquely defined
by the following loop, which should always be used as a source of
symmetry information in preference to the above space-group names.
They are only intended as comments.
;
_shelx_estimated_absorpt_t_min 0.876
_shelx_estimated_absorpt_t_max 0.966

loop_
_space_group_symop_operation_xyz
'x, y, z'
'-x, -y, -z'

loop_
_atom_site_type_symbol
_atom_site_label
_atom_site_fract_x
_atom_site_fract_y
_atom_site_fract_z
_atom_site_U_iso_or_equiv
_atom_site_adp_type
_atom_site_calc_flag
_atom_site_occupancy
O O1 0.17021(12) 0.09718(10) 0.33041(12) 0.0308(2) Uani d 1
O O2 0.38667(11) 0.24075(10) 0.61136(11) 0.0257(2) Uani d 1
N N1 0.11292(12) 0.34249(12) 0.32610(13) 0.0215(2) Uani d 1
N N2 0.35558(12) 0.49626(12) 0.61668(13) 0.0227(2) Uani d 1
C C1 0.27145(15) 0.58701(14) 0.54019(15) 0.0221(3) Uani d 1
C C2 0.31123(16) 0.75694(15) 0.61000(16) 0.0265(3) Uani d 1
H H2 0.397(2) 0.804(2) 0.709(2) 0.036(4) Uiso d 1
C C3 0.22833(18) 0.85253(16) 0.54246(17) 0.0297(3) Uani d 1
H H3 0.260(2) 0.971(2) 0.592(2) 0.033(4) Uiso d 1
C C4 0.10465(17) 0.77887(16) 0.40083(17) 0.0282(3) Uani d 1
H H4 0.047(2) 0.844(2) 0.355(2) 0.045(5) Uiso d 1
C C5 0.06517(16) 0.61093(16) 0.32696(16) 0.0261(3) Uani d 1
H H5 -0.015(2) 0.561(2) 0.225(2) 0.036(4) Uiso d 1
C C6 0.14787(14) 0.51286(14) 0.39596(15) 0.0215(3) Uani d 1
C C7 0.19495(15) 0.24637(15) 0.39248(15) 0.0225(3) Uani d 1
C C8 0.31766(14) 0.34077(15) 0.54840(15) 0.0218(3) Uani d 1
C C9 -0.01289(15) 0.25660(15) 0.17450(15) 0.0238(3) Uani d 1
H H9A -0.106(2) 0.3235(19) 0.1812(19) 0.028(4) Uiso d 1
H H9B -0.0541(19) 0.1501(19) 0.1772(19) 0.028(4) Uiso d 1
C C10 0.04657(16) 0.22011(17) 0.02069(16) 0.0303(3) Uani d 1
H H10 -0.037(2) 0.162(2) -0.079(2) 0.046(5) Uiso d 1
C C11 0.19630(19) 0.2551(2) 0.01212(19) 0.0403(4) Uani d 1
H H11A 0.284(2) 0.313(2) 0.111(2) 0.043(5) Uiso d 1
H H11B 0.227(3) 0.227(2) -0.096(3) 0.055(5) Uiso d 1
C C12 0.51603(15) 0.31527(15) 0.75823(16) 0.0263(3) Uani d 1
H H12A 0.4707(19) 0.3934(19) 0.8475(19) 0.026(4) Uiso d 1
H H12B 0.601(2) 0.376(2) 0.737(2) 0.032(4) Uiso d 1
C C13 0.58081(15) 0.17844(16) 0.79496(17) 0.0267(3) Uani d 1
H H13 0.613(2) 0.092(2) 0.704(2) 0.036(4) Uiso d 1
C C14 0.59740(16) 0.17503(19) 0.93963(19) 0.0333(3) Uani d 1
H H14A 0.566(2) 0.265(2) 1.034(2) 0.038(4) Uiso d 1
H H14B 0.641(2) 0.083(2) 0.958(2) 0.037(4) Uiso d 1

loop_
_atom_site_aniso_label
_atom_site_aniso_U_11
_atom_site_aniso_U_22
_atom_site_aniso_U_33
_atom_site_aniso_U_12
_atom_site_aniso_U_13
_atom_site_aniso_U_23
O1 0.0343(5) 0.0177(4) 0.0329(5) 0.0004(4) -0.0022(4) 0.0078(4)
O2 0.0274(5) 0.0214(4) 0.0261(5) 0.0008(3) -0.0026(4) 0.0117(4)
N1 0.0213(5) 0.0202(5) 0.0216(5) 0.0008(4) 0.0027(4) 0.0085(4)
N2 0.0251(5) 0.0212(5) 0.0221(5) 0.0004(4) 0.0041(4) 0.0100(4)
C1 0.0255(6) 0.0226(6) 0.0214(6) 0.0021(5) 0.0076(5) 0.0113(5)
C2 0.0323(7) 0.0219(6) 0.0241(6) -0.0002(5) 0.0063(5) 0.0085(5)
C3 0.0398(7) 0.0202(6) 0.0316(7) 0.0028(5) 0.0119(6) 0.0117(5)
C4 0.0340(7) 0.0266(7) 0.0321(7) 0.0082(5) 0.0112(5) 0.0185(5)
C5 0.0264(6) 0.0271(7) 0.0272(7) 0.0046(5) 0.0061(5) 0.0139(5)
C6 0.0224(6) 0.0208(6) 0.0230(6) 0.0021(4) 0.0079(5) 0.0097(5)
C7 0.0232(6) 0.0208(6) 0.0231(6) 0.0022(4) 0.0042(5) 0.0093(5)
C8 0.0228(6) 0.0207(6) 0.0228(6) 0.0026(4) 0.0045(5) 0.0103(5)
C9 0.0205(6) 0.0243(6) 0.0240(6) -0.0012(5) 0.0010(5) 0.0096(5)
C10 0.0292(7) 0.0329(7) 0.0234(7) 0.0007(5) 0.0019(5) 0.0084(5)
C11 0.0344(8) 0.0514(9) 0.0291(8) -0.0005(7) 0.0104(6) 0.0097(7)
C12 0.0251(6) 0.0252(6) 0.0248(7) -0.0007(5) -0.0008(5) 0.0098(5)
C13 0.0216(6) 0.0284(6) 0.0295(7) 0.0022(5) 0.0020(5) 0.0132(5)
C14 0.0260(6) 0.0405(8) 0.0363(8) 0.0031(6) 0.0000(5) 0.0221(7)

loop_
_atom_type_symbol
_atom_type_description
_atom_type_scat_dispersion_real
_atom_type_scat_dispersion_imag
_atom_type_scat_source
C C 0.0181 0.0091 'International Tables Vol C Tables 4.2.6.8 and 6.1.1.4'
H H 0.0000 0.0000 'International Tables Vol C Tables 4.2.6.8 and 6.1.1.4'
N N 0.0311 0.0180 'International Tables Vol C Tables 4.2.6.8 and 6.1.1.4'
O O 0.0492 0.0322 'International Tables Vol C Tables 4.2.6.8 and 6.1.1.4'

loop_
_geom_angle_atom_site_label_1
_geom_angle_atom_site_label_2
_geom_angle_atom_site_label_3
_geom_angle
C8 O2 C12 116.73(9)
C7 N1 C6 122.40(10)
C7 N1 C9 116.37(10)
C6 N1 C9 121.22(10)
C8 N2 C1 117.14(10)
N2 C1 C2 118.74(11)
N2 C1 C6 122.05(11)
C2 C1 C6 119.20(11)
C3 C2 C1 121.01(12)
C3 C2 H2 121.9(10)
C1 C2 H2 117.0(10)
C2 C3 C4 119.59(12)
C2 C3 H3 119.8(10)
C4 C3 H3 120.5(10)
C5 C4 C3 120.71(12)
C5 C4 H4 119.4(12)
C3 C4 H4 119.9(12)
C4 C5 C6 120.05(12)
C4 C5 H5 119.7(10)
C6 C5 H5 120.2(10)
N1 C6 C5 122.36(11)
N1 C6 C1 118.22(11)
C5 C6 C1 119.41(11)
O1 C7 N1 123.43(11)
O1 C7 C8 122.73(11)
N1 C7 C8 113.85(10)
N2 C8 O2 122.93(11)
N2 C8 C7 126.24(11)
O2 C8 C7 110.83(10)
N1 C9 C10 113.87(10)
N1 C9 H9A 107.6(9)
C10 C9 H9A 111.8(9)
N1 C9 H9B 106.4(9)
C10 C9 H9B 110.4(9)
H9A C9 H9B 106.4(13)
C11 C10 C9 126.25(13)
C11 C10 H10 120.2(11)
C9 C10 H10 113.5(11)
C10 C11 H11A 122.6(11)
C10 C11 H11B 121.9(12)
H11A C11 H11B 115.5(16)
O2 C12 C13 106.27(10)
O2 C12 H12A 108.9(9)
C13 C12 H12A 112.5(9)
O2 C12 H12B 109.2(10)
C13 C12 H12B 111.7(10)
H12A C12 H12B 108.2(14)
C14 C13 C12 123.59(13)
C14 C13 H13 121.8(10)
C12 C13 H13 114.6(10)
C13 C14 H14A 122.2(10)
C13 C14 H14B 120.4(10)
H14A C14 H14B 117.4(14)

loop_
_geom_bond_atom_site_label_1
_geom_bond_atom_site_label_2
_geom_bond_distance
O1 C7 1.2202(15)
O2 C8 1.3385(15)
O2 C12 1.4494(15)
N1 C7 1.3713(16)
N1 C6 1.3982(15)
N1 C9 1.4688(15)
N2 C8 1.2812(16)
N2 C1 1.3971(16)
C1 C2 1.3993(17)
C1 C6 1.4080(17)
C2 C3 1.3769(19)
C2 H2 0.970(18)
C3 C4 1.394(2)
C3 H3 0.981(17)
C4 C5 1.3821(18)
C4 H4 0.943(19)
C5 C6 1.4026(17)
C5 H5 0.962(18)
C7 C8 1.4900(17)
C9 C10 1.4960(19)
C9 H9A 0.993(16)
C9 H9B 1.026(16)
C10 C11 1.317(2)
C10 H10 0.97(2)
C11 H11A 0.986(19)
C11 H11B 1.00(2)
C12 C13 1.4892(17)
C12 H12A 0.983(16)
C12 H12B 0.984(17)
C13 C14 1.316(2)
C13 H13 0.967(18)
C14 H14A 1.000(18)
C14 H14B 0.972(18)

loop_
_geom_hbond_atom_site_label_D
_geom_hbond_atom_site_label_H
_geom_hbond_atom_site_label_A
_geom_hbond_site_symmetry_A
_geom_hbond_distance_DH
_geom_hbond_distance_HA
_geom_hbond_distance_DA
_geom_hbond_angle_DHA
C10 H10 O1 2 0.97(2) 2.54(2) 3.4353(16) 152.4(15)
C12 H12B Cg2 2_666 0.984(17) 2.74(2) 3.5440(10) 139.0(10)
C13 H13 O1 2_656 0.967(18) 2.491(18) 3.2604(16) 136.4(14)

loop_
_geom_torsion_atom_site_label_1
_geom_torsion_atom_site_label_2
_geom_torsion_atom_site_label_3
_geom_torsion_atom_site_label_4
_geom_torsion
C8 N2 C1 C2 -179.10(11)
C8 N2 C1 C6 1.18(18)
N2 C1 C2 C3 -177.86(11)
C6 C1 C2 C3 1.87(19)
C1 C2 C3 C4 -1.1(2)
C2 C3 C4 C5 -0.4(2)
C3 C4 C5 C6 1.1(2)
C7 N1 C6 C5 179.27(11)
C9 N1 C6 C5 0.43(18)
C7 N1 C6 C1 -0.35(18)
C9 N1 C6 C1 -179.18(10)
C4 C5 C6 N1 -179.89(11)
C4 C5 C6 C1 -0.28(19)
N2 C1 C6 N1 -1.83(18)
C2 C1 C6 N1 178.45(11)
N2 C1 C6 C5 178.54(11)
C2 C1 C6 C5 -1.18(18)
C6 N1 C7 O1 -177.41(11)
C9 N1 C7 O1 1.48(18)
C6 N1 C7 C8 2.70(17)
C9 N1 C7 C8 -178.41(10)
C1 N2 C8 O2 -178.49(10)
C1 N2 C8 C7 1.61(19)
C12 O2 C8 N2 -3.60(18)
C12 O2 C8 C7 176.30(10)
O1 C7 C8 N2 176.57(12)
N1 C7 C8 N2 -3.54(19)
O1 C7 C8 O2 -3.33(18)
N1 C7 C8 O2 176.56(10)
C7 N1 C9 C10 -94.54(13)
C6 N1 C9 C10 84.37(14)
N1 C9 C10 C11 1.2(2)
C8 O2 C12 C13 -175.46(10)
O2 C12 C13 C14 -128.35(13)

_cod_database_fobs_code 1546699
